data_1549011
loop_
_publ_author_name
'Banerjee, Samya'
'Soldevila-Barreda, Joan J'
'Wolny, Juliusz A.'
'Wootton, Christopher A.'
'Habtemariam, Abraha'
'Romero-Canel\'on, Isolda'
'Chen, Feng'
'Clarkson, Guy J.'
'Prokes, Ivan'
'Song, Lijiang'
'O'Connor, Peter B'
'Sch\"unemann, Volker'
'Sadler, Peter J.'

_publ_section_title
;
 New activation mechanism for half-sandwich organometallic anticancer
 complexes.
;
_journal_issue 12
_journal_name_full 'Chemical science'
_journal_page_first 3177
_journal_page_last 3185
_journal_paper_doi 10.1039/c7sc05058e
_journal_volume 9
_journal_year 2018
_chemical_formula_moiety 'C27 H29 Cl N2 Rh, F6 P'
_chemical_formula_sum 'C27 H29 Cl F6 N2 P Rh'
_chemical_formula_weight 664.85
_space_group_IT_number 14
_space_group_name_Hall '-P 2yn'
_space_group_name_H-M_alt 'P 1 21/n 1'
_symmetry_cell_setting monoclinic
_symmetry_space_group_name_Hall '-P 2yn'
_symmetry_space_group_name_H-M 'P 1 21/n 1'
_atom_sites_solution_hydrogens geom
_atom_sites_solution_primary direct
_atom_sites_solution_secondary difmap
_audit_block_doi 10.5517/ccdc.csd.cc1jnnys
_audit_creation_method SHELXL-97
_audit_update_record
;
2015-08-22 deposited with the CCDC.
2018-02-19 downloaded from the CCDC.
;
_cell_angle_alpha 90.00
_cell_angle_beta 116.061(6)
_cell_angle_gamma 90.00
_cell_formula_units_Z 4
_cell_length_a 15.9555(8)
_cell_length_b 11.5878(4)
_cell_length_c 17.1391(8)
_cell_measurement_temperature 296(2)
_cell_measurement_theta_max 30.56
_cell_measurement_theta_min 3.09
_cell_volume 2846.6(3)
_computing_cell_refinement 'CrysAlis RED, Oxford Diffraction Ltd'
_computing_data_collection 'CrysAlis CCD, Oxford Diffraction Ltd'
_computing_data_reduction 'CrysAlis RED, Oxford Diffraction Ltd'
_computing_molecular_graphics 'SHELXTL (Sheldrick, 1997)'
_computing_publication_material 'SHELXTL (Sheldrick, 1997)'
_computing_structure_refinement 'SHELXL-97 (Sheldrick, 1997)'
_computing_structure_solution 'SHELXS-97 (Sheldrick, 1990)'
_diffrn_ambient_temperature 296(2)
_diffrn_detector_area_resol_mean 10.2833
_diffrn_measured_fraction_theta_full 0.998
_diffrn_measured_fraction_theta_max 0.919
_diffrn_measurement_device_type 'Oxford Diffraction Gemini R'
_diffrn_measurement_method '\f & \w scans'
_diffrn_radiation_monochromator graphite
_diffrn_radiation_source 'Enhance (Mo) X-ray Source'
_diffrn_radiation_type MoK\a
_diffrn_radiation_wavelength 0.71073
_diffrn_reflns_av_R_equivalents 0.0255
_diffrn_reflns_av_sigmaI/netI 0.0251
_diffrn_reflns_limit_h_max 19
_diffrn_reflns_limit_h_min -21
_diffrn_reflns_limit_k_max 16
_diffrn_reflns_limit_k_min -16
_diffrn_reflns_limit_l_max 20
_diffrn_reflns_limit_l_min -24
_diffrn_reflns_number 29284
_diffrn_reflns_theta_full 28.00
_diffrn_reflns_theta_max 30.63
_diffrn_reflns_theta_min 3.10
_diffrn_standards_decay_% nil
_exptl_absorpt_coefficient_mu 0.809
_exptl_absorpt_correction_T_max 1.00
_exptl_absorpt_correction_T_min 0.87
_exptl_absorpt_correction_type multi-scan
_exptl_absorpt_process_details 'ABSPACK(CrysAlis, Oxford Diffraction)'
_exptl_crystal_colour orange
_exptl_crystal_density_diffrn 1.551
_exptl_crystal_density_method 'not measured'
_exptl_crystal_description block
_exptl_crystal_F_000 1344
_exptl_crystal_size_max 0.35
_exptl_crystal_size_mid 0.35
_exptl_crystal_size_min 0.20
_refine_diff_density_max 0.847
_refine_diff_density_min -0.822
_refine_diff_density_rms 0.066
_refine_ls_extinction_method none
_refine_ls_goodness_of_fit_ref 1.027
_refine_ls_hydrogen_treatment constr
_refine_ls_matrix_type full
_refine_ls_number_parameters 374
_refine_ls_number_reflns 8079
_refine_ls_number_restraints 54
_refine_ls_restrained_S_all 1.079
_refine_ls_R_factor_all 0.0489
_refine_ls_R_factor_gt 0.0378
_refine_ls_shift/su_max 0.001
_refine_ls_shift/su_mean 0.000
_refine_ls_structure_factor_coef Fsqd
_refine_ls_weighting_details 'calc w=1/[\s^2^(Fo^2^)+(0.0453P)^2^+1.9015P] where P=(Fo^2^+2Fc^2^)/3'
_refine_ls_weighting_scheme calc
_refine_ls_wR_factor_gt 0.0925
_refine_ls_wR_factor_ref 0.0999
_reflns_number_gt 6655
_reflns_number_total 8079
_reflns_threshold_expression >2sigma(I)
_cod_data_source_file c7sc05058e2.cif
_cod_data_source_block js7
_cod_depositor_comments 'Adding full bibliography for 1549011--1549018.cif.'
_cod_original_cell_volume 2846.6(2)
_cod_original_sg_symbol_H-M P2(1)/n
_cod_database_code 1549011

loop_
_symmetry_equiv_pos_as_xyz
'x, y, z'
'-x+1/2, y+1/2, -z+1/2'
'-x, -y, -z'
'x-1/2, -y-1/2, z-1/2'

loop_
_atom_site_label
_atom_site_type_symbol
_atom_site_fract_x
_atom_site_fract_y
_atom_site_fract_z
_atom_site_U_iso_or_equiv
_atom_site_adp_type
_atom_site_occupancy
_atom_site_symmetry_multiplicity
_atom_site_calc_flag
_atom_site_refinement_flags
_atom_site_disorder_assembly
_atom_site_disorder_group
Rh1 Rh 0.804250(12) 0.165005(16) 0.549589(11) 0.03530(7) Uani 1 1 d . . .
Cl1 Cl 0.82735(6) 0.21528(9) 0.42596(5) 0.0735(3) Uani 1 1 d . . .
C214 C 0.6884(2) 0.4040(3) 0.4631(2) 0.0608(8) Uani 1 1 d . . .
H21A H 0.6322 0.4438 0.4544 0.091 Uiso 1 1 calc R . .
H21B H 0.6825 0.3747 0.4085 0.091 Uiso 1 1 calc R . .
H21C H 0.7401 0.4564 0.4868 0.091 Uiso 1 1 calc R . .
N101 N 0.95148(14) 0.14776(19) 0.62018(13) 0.0415(5) Uani 1 1 d . . .
C102 C 1.0120(2) 0.2309(3) 0.6654(2) 0.0578(7) Uani 1 1 d . . .
H102 H 0.9892 0.3042 0.6674 0.069 Uiso 1 1 calc R . .
C103 C 1.1075(2) 0.2116(3) 0.7091(2) 0.0661(9) Uani 1 1 d . . .
H103 H 1.1471 0.2714 0.7399 0.079 Uiso 1 1 calc R . .
C104 C 1.14366(19) 0.1047(3) 0.70727(18) 0.0604(8) Uani 1 1 d . . .
C105 C 1.08146(18) 0.0194(3) 0.66068(17) 0.0525(7) Uani 1 1 d . . .
H105 H 1.1033 -0.0543 0.6581 0.063 Uiso 1 1 calc R . .
C106 C 0.98674(17) 0.0426(2) 0.61778(14) 0.0398(5) Uani 1 1 d . . .
C107 C 0.91841(17) -0.0439(2) 0.56519(15) 0.0403(5) Uani 1 1 d . . .
C108 C 0.9422(2) -0.1564(2) 0.5551(2) 0.0502(6) Uani 1 1 d . . .
H108 H 1.0039 -0.1805 0.5837 0.060 Uiso 1 1 calc R . .
C109 C 0.8738(2) -0.2328(3) 0.5024(2) 0.0591(8) Uani 1 1 d . . .
C110 C 0.7841(2) -0.1918(3) 0.4602(2) 0.0658(9) Uani 1 1 d . . .
H110 H 0.7366 -0.2401 0.4233 0.079 Uiso 1 1 calc R . .
C111 C 0.7642(2) -0.0794(3) 0.4724(2) 0.0587(8) Uani 1 1 d . . .
H111 H 0.7031 -0.0533 0.4428 0.070 Uiso 1 1 calc R . .
N112 N 0.82939(14) -0.00628(19) 0.52531(13) 0.0430(5) Uani 1 1 d . . .
C113 C 0.8990(3) -0.3563(3) 0.4938(4) 0.0900(13) Uani 1 1 d . . .
H11A H 0.8515 -0.3894 0.4418 0.135 Uiso 1 1 calc R . .
H11B H 0.9039 -0.3999 0.5432 0.135 Uiso 1 1 calc R . .
H11C H 0.9577 -0.3581 0.4907 0.135 Uiso 1 1 calc R . .
C114 C 1.2468(2) 0.0789(4) 0.7533(2) 0.0898(15) Uani 1 1 d . . .
H11D H 1.2608 0.0146 0.7257 0.135 Uiso 1 1 calc R . .
H11E H 1.2637 0.0603 0.8129 0.135 Uiso 1 1 calc R . .
H11F H 1.2813 0.1453 0.7505 0.135 Uiso 1 1 calc R . .
C201 C 0.8701(2) 0.0699(3) 0.77178(18) 0.0544(7) Uani 1 1 d . . .
H201 H 0.8811 0.0255 0.7320 0.065 Uiso 1 1 calc R . .
C202 C 0.9149(2) 0.0434(3) 0.8592(2) 0.0671(9) Uani 1 1 d . . .
H202 H 0.9556 -0.0191 0.8779 0.081 Uiso 1 1 calc R . .
C203 C 0.8996(2) 0.1086(3) 0.9187(2) 0.0666(9) Uani 1 1 d . . .
H203 H 0.9312 0.0918 0.9776 0.080 Uiso 1 1 calc R . .
C204 C 0.8375(3) 0.1987(3) 0.89055(19) 0.0635(8) Uani 1 1 d . . .
H204 H 0.8260 0.2417 0.9306 0.076 Uiso 1 1 calc R . .
C205 C 0.7921(2) 0.2263(3) 0.80337(17) 0.0514(6) Uani 1 1 d . . .
H205 H 0.7502 0.2876 0.7850 0.062 Uiso 1 1 calc R . .
C206 C 0.80910(18) 0.1623(2) 0.74299(16) 0.0412(5) Uani 1 1 d . . .
C207 C 0.76050(17) 0.1957(2) 0.65020(15) 0.0379(5) Uani 1 1 d . . .
C208 C 0.76856(18) 0.3058(2) 0.61435(16) 0.0401(5) Uani 1 1 d . . .
C209 C 0.70454(18) 0.3057(2) 0.52502(16) 0.0432(5) Uani 1 1 d . . .
C210 C 0.65713(17) 0.1971(2) 0.50356(16) 0.0417(5) Uani 1 1 d . . .
C211 C 0.68978(17) 0.1302(2) 0.58189(16) 0.0404(5) Uani 1 1 d . . .
C212 C 0.6533(2) 0.0153(3) 0.5923(2) 0.0573(7) Uani 1 1 d . . .
H21D H 0.6058 0.0260 0.6117 0.086 Uiso 1 1 calc R . .
H21E H 0.7034 -0.0296 0.6344 0.086 Uiso 1 1 calc R . .
H21F H 0.6274 -0.0245 0.5376 0.086 Uiso 1 1 calc R . .
C213 C 0.5798(2) 0.1645(3) 0.4170(2) 0.0587(8) Uani 1 1 d . . .
H21G H 0.5227 0.1999 0.4105 0.088 Uiso 1 1 calc R . .
H21H H 0.5724 0.0821 0.4137 0.088 Uiso 1 1 calc R . .
H21I H 0.5948 0.1906 0.3715 0.088 Uiso 1 1 calc R . .
C215 C 0.8271(2) 0.4057(2) 0.66439(19) 0.0533(7) Uani 1 1 d . . .
H21J H 0.7900 0.4567 0.6806 0.080 Uiso 1 1 calc R . .
H21K H 0.8500 0.4465 0.6289 0.080 Uiso 1 1 calc R . .
H21L H 0.8788 0.3778 0.7157 0.080 Uiso 1 1 calc R . .
P10 P 0.49988(7) -0.22326(10) 0.30447(8) 0.0799(3) Uani 1 1 d DU . .
F11 F 0.4332(2) -0.2571(3) 0.3510(2) 0.0984(12) Uani 0.786(5) 1 d PU A 1
F12 F 0.5660(3) -0.2020(6) 0.2622(3) 0.1455(19) Uani 0.786(5) 1 d PU A 1
F13 F 0.4472(3) -0.3202(4) 0.2377(3) 0.1137(16) Uani 0.786(5) 1 d PU A 1
F14 F 0.5545(3) -0.1368(5) 0.3806(4) 0.163(2) Uani 0.786(5) 1 d PU A 1
F15 F 0.4303(3) -0.1283(5) 0.2562(5) 0.165(3) Uani 0.786(5) 1 d PU A 1
F16 F 0.5700(2) -0.3221(4) 0.3654(3) 0.1167(15) Uani 0.786(5) 1 d PU A 1
F11A F 0.4188(10) -0.1456(13) 0.2922(10) 0.105(5) Uiso 0.214(5) 1 d PD A 2
F12A F 0.5790(13) -0.2763(19) 0.2802(14) 0.162(9) Uiso 0.214(5) 1 d PD A 2
F13A F 0.4376(19) -0.324(2) 0.2625(18) 0.212(17) Uiso 0.214(5) 1 d PD A 2
F14A F 0.5634(13) -0.1006(15) 0.3122(14) 0.155(7) Uiso 0.214(5) 1 d PD A 2
F15A F 0.4613(13) -0.1654(13) 0.1991(9) 0.135(6) Uiso 0.214(5) 1 d PD A 2
F16A F 0.5588(11) -0.2283(19) 0.3924(9) 0.132(6) Uiso 0.214(5) 1 d PD A 2

loop_
_atom_site_aniso_label
_atom_site_aniso_U_11
_atom_site_aniso_U_22
_atom_site_aniso_U_33
_atom_site_aniso_U_23
_atom_site_aniso_U_13
_atom_site_aniso_U_12
Rh1 0.03276(11) 0.03929(11) 0.03437(10) -0.00033(7) 0.01522(7) 0.00359(7)
Cl1 0.0799(6) 0.0981(6) 0.0636(4) 0.0311(4) 0.0510(4) 0.0395(5)
C214 0.070(2) 0.0543(17) 0.0559(16) 0.0135(13) 0.0259(15) 0.0183(15)
N101 0.0341(10) 0.0491(12) 0.0406(10) -0.0037(9) 0.0158(8) -0.0009(9)
C102 0.0451(15) 0.0601(18) 0.0668(18) -0.0174(15) 0.0233(13) -0.0055(13)
C103 0.0438(16) 0.084(2) 0.0644(19) -0.0269(17) 0.0184(14) -0.0121(16)
C104 0.0375(14) 0.095(2) 0.0443(14) -0.0190(15) 0.0139(11) 0.0009(15)
C105 0.0396(13) 0.0711(19) 0.0427(13) -0.0045(13) 0.0144(10) 0.0115(13)
C106 0.0372(12) 0.0505(13) 0.0338(11) 0.0019(10) 0.0177(9) 0.0056(10)
C107 0.0393(12) 0.0463(13) 0.0395(11) 0.0040(10) 0.0213(10) 0.0055(10)
C108 0.0490(15) 0.0467(15) 0.0624(17) 0.0070(12) 0.0314(13) 0.0104(12)
C109 0.068(2) 0.0412(14) 0.085(2) -0.0069(14) 0.0488(17) -0.0021(14)
C110 0.0564(18) 0.0587(18) 0.088(2) -0.0273(17) 0.0371(17) -0.0125(15)
C111 0.0402(14) 0.0640(18) 0.0685(18) -0.0221(15) 0.0207(13) -0.0030(13)
N112 0.0361(10) 0.0463(11) 0.0466(11) -0.0073(9) 0.0181(9) 0.0023(9)
C113 0.102(3) 0.0444(17) 0.143(4) -0.011(2) 0.071(3) -0.0016(19)
C114 0.0374(16) 0.143(4) 0.071(2) -0.041(2) 0.0078(14) 0.010(2)
C201 0.0589(17) 0.0571(16) 0.0489(14) 0.0080(13) 0.0251(13) 0.0119(14)
C202 0.0623(19) 0.071(2) 0.0587(18) 0.0203(16) 0.0176(15) 0.0105(16)
C203 0.071(2) 0.076(2) 0.0426(15) 0.0103(15) 0.0161(14) -0.0127(18)
C204 0.082(2) 0.070(2) 0.0405(14) -0.0084(14) 0.0293(15) -0.0120(18)
C205 0.0590(17) 0.0533(16) 0.0446(13) -0.0028(12) 0.0252(12) 0.0004(13)
C206 0.0425(13) 0.0441(13) 0.0377(12) -0.0005(10) 0.0184(10) -0.0034(10)
C207 0.0392(12) 0.0403(12) 0.0393(11) -0.0003(9) 0.0220(10) 0.0025(10)
C208 0.0418(13) 0.0390(12) 0.0422(12) -0.0016(10) 0.0207(10) 0.0031(10)
C209 0.0425(13) 0.0454(13) 0.0437(13) 0.0025(10) 0.0208(10) 0.0115(11)
C210 0.0328(12) 0.0496(13) 0.0427(12) -0.0029(10) 0.0165(10) 0.0072(10)
C211 0.0371(12) 0.0439(12) 0.0446(12) -0.0041(10) 0.0220(10) 0.0004(10)
C212 0.0636(18) 0.0523(16) 0.0638(17) -0.0075(14) 0.0351(15) -0.0155(14)
C213 0.0402(14) 0.072(2) 0.0523(16) -0.0072(14) 0.0096(12) 0.0077(13)
C215 0.0599(17) 0.0423(14) 0.0578(16) -0.0081(12) 0.0259(14) -0.0043(13)
P10 0.0508(5) 0.0781(7) 0.0963(7) -0.0258(6) 0.0190(5) -0.0055(5)
F11 0.085(2) 0.111(3) 0.122(3) -0.025(2) 0.0665(19) -0.0055(18)
F12 0.126(4) 0.167(4) 0.174(4) 0.036(4) 0.094(3) -0.026(3)
F13 0.134(3) 0.131(3) 0.090(2) -0.056(2) 0.063(2) -0.061(3)
F14 0.109(3) 0.122(3) 0.200(5) -0.087(4) 0.014(3) -0.038(3)
F15 0.103(3) 0.145(4) 0.231(6) 0.116(4) 0.058(4) 0.037(3)
F16 0.078(2) 0.117(3) 0.143(3) 0.030(2) 0.038(2) 0.0266(19)

loop_
_atom_type_symbol
_atom_type_description
_atom_type_scat_dispersion_real
_atom_type_scat_dispersion_imag
_atom_type_scat_source
C C 0.0033 0.0016 'International Tables Vol C Tables 4.2.6.8 and 6.1.1.4'
H H 0.0000 0.0000 'International Tables Vol C Tables 4.2.6.8 and 6.1.1.4'
N N 0.0061 0.0033 'International Tables Vol C Tables 4.2.6.8 and 6.1.1.4'
F F 0.0171 0.0103 'International Tables Vol C Tables 4.2.6.8 and 6.1.1.4'
P P 0.1023 0.0942 'International Tables Vol C Tables 4.2.6.8 and 6.1.1.4'
Cl Cl 0.1484 0.1585 'International Tables Vol C Tables 4.2.6.8 and 6.1.1.4'
Rh Rh -1.1178 0.9187 'International Tables Vol C Tables 4.2.6.8 and 6.1.1.4'

loop_
_citation_id
_citation_doi
_citation_year
1 10.1016/j.jinorgbio.2015.10.008 2015

loop_
_geom_angle_atom_site_label_1
_geom_angle_atom_site_label_2
_geom_angle_atom_site_label_3
_geom_angle
N112 Rh1 N101 76.40(8)
N112 Rh1 C210 111.23(9)
N101 Rh1 C210 167.85(9)
N112 Rh1 C207 118.10(9)
N101 Rh1 C207 103.02(9)
C210 Rh1 C207 65.22(9)
N112 Rh1 C211 97.49(9)
N101 Rh1 C211 132.96(9)
C210 Rh1 C211 38.79(10)
C207 Rh1 C211 38.78(9)
N112 Rh1 C208 156.99(9)
N101 Rh1 C208 104.50(9)
C210 Rh1 C208 64.66(9)
C207 Rh1 C208 38.92(9)
C211 Rh1 C208 64.65(9)
N112 Rh1 C209 148.43(9)
N101 Rh1 C209 135.09(9)
C210 Rh1 C209 38.49(10)
C207 Rh1 C209 64.34(9)
C211 Rh1 C209 64.15(10)
C208 Rh1 C209 37.89(9)
N112 Rh1 Cl1 86.40(6)
N101 Rh1 Cl1 88.00(6)
C210 Rh1 Cl1 101.65(7)
C207 Rh1 Cl1 154.73(7)
C211 Rh1 Cl1 138.73(7)
C208 Rh1 Cl1 116.56(7)
C209 Rh1 Cl1 91.74(7)
C209 C214 H21A 109.5
C209 C214 H21B 109.5
H21A C214 H21B 109.5
C209 C214 H21C 109.5
H21A C214 H21C 109.5
H21B C214 H21C 109.5
C102 N101 C106 117.5(2)
C102 N101 Rh1 126.54(19)
C106 N101 Rh1 115.98(16)
N101 C102 C103 122.4(3)
N101 C102 H102 118.8
C103 C102 H102 118.8
C104 C103 C102 120.4(3)
C104 C103 H103 119.8
C102 C103 H103 119.8
C103 C104 C105 117.2(3)
C103 C104 C114 122.7(3)
C105 C104 C114 120.1(3)
C104 C105 C106 120.5(3)
C104 C105 H105 119.8
C106 C105 H105 119.8
N101 C106 C105 122.1(2)
N101 C106 C107 115.4(2)
C105 C106 C107 122.5(2)
N112 C107 C108 121.6(2)
N112 C107 C106 115.1(2)
C108 C107 C106 123.3(2)
C109 C108 C107 120.0(3)
C109 C108 H108 120.0
C107 C108 H108 120.0
C110 C109 C108 117.5(3)
C110 C109 C113 122.4(3)
C108 C109 C113 120.1(3)
C109 C110 C111 120.1(3)
C109 C110 H110 119.9
C111 C110 H110 119.9
N112 C111 C110 122.7(3)
N112 C111 H111 118.7
C110 C111 H111 118.7
C111 N112 C107 118.0(2)
C111 N112 Rh1 124.93(19)
C107 N112 Rh1 117.02(17)
C109 C113 H11A 109.5
C109 C113 H11B 109.5
H11A C113 H11B 109.5
C109 C113 H11C 109.5
H11A C113 H11C 109.5
H11B C113 H11C 109.5
C104 C114 H11D 109.5
C104 C114 H11E 109.5
H11D C114 H11E 109.5
C104 C114 H11F 109.5
H11D C114 H11F 109.5
H11E C114 H11F 109.5
C202 C201 C206 120.5(3)
C202 C201 H201 119.8
C206 C201 H201 119.8
C203 C202 C201 120.4(3)
C203 C202 H202 119.8
C201 C202 H202 119.8
C204 C203 C202 119.6(3)
C204 C203 H203 120.2
C202 C203 H203 120.2
C203 C204 C205 120.7(3)
C203 C204 H204 119.6
C205 C204 H204 119.6
C204 C205 C206 119.9(3)
C204 C205 H205 120.1
C206 C205 H205 120.1
C201 C206 C205 118.9(2)
C201 C206 C207 122.6(2)
C205 C206 C207 118.5(2)
C211 C207 C208 107.7(2)
C211 C207 C206 126.2(2)
C208 C207 C206 125.7(2)
C211 C207 Rh1 71.04(13)
C208 C207 Rh1 71.64(13)
C206 C207 Rh1 127.94(17)
C209 C208 C207 107.6(2)
C209 C208 C215 126.2(2)
C207 C208 C215 126.0(2)
C209 C208 Rh1 71.10(14)
C207 C208 Rh1 69.44(13)
C215 C208 Rh1 129.17(18)
C208 C209 C210 109.1(2)
C208 C209 C214 125.5(3)
C210 C209 C214 125.4(2)
C208 C209 Rh1 71.01(14)
C210 C209 Rh1 69.59(14)
C214 C209 Rh1 125.95(19)
C209 C210 C211 107.5(2)
C209 C210 C213 125.9(2)
C211 C210 C213 126.2(3)
C209 C210 Rh1 71.92(14)
C211 C210 Rh1 71.04(14)
C213 C210 Rh1 127.48(19)
C207 C211 C210 108.0(2)
C207 C211 C212 125.5(2)
C210 C211 C212 126.3(2)
C207 C211 Rh1 70.18(13)
C210 C211 Rh1 70.16(14)
C212 C211 Rh1 127.76(19)
C211 C212 H21D 109.5
C211 C212 H21E 109.5
H21D C212 H21E 109.5
C211 C212 H21F 109.5
H21D C212 H21F 109.5
H21E C212 H21F 109.5
C210 C213 H21G 109.5
C210 C213 H21H 109.5
H21G C213 H21H 109.5
C210 C213 H21I 109.5
H21G C213 H21I 109.5
H21H C213 H21I 109.5
C208 C215 H21J 109.5
C208 C215 H21K 109.5
H21J C215 H21K 109.5
C208 C215 H21L 109.5
H21J C215 H21L 109.5
H21K C215 H21L 109.5
F16A P10 F13A 118.8(14)
F16A P10 F11A 107.9(10)
F13A P10 F11A 92.9(12)
F16A P10 F15 127.3(10)
F13A P10 F15 97.5(12)
F11A P10 F15 28.3(6)
F16A P10 F12 104.0(7)
F13A P10 F12 110.2(11)
F11A P10 F12 124.1(7)
F15 P10 F12 96.7(3)
F16A P10 F13 131.2(9)
F13A P10 F13 19.1(11)
F11A P10 F13 100.0(7)
F15 P10 F13 95.3(3)
F12 P10 F13 91.7(3)
F16A P10 F14 42.1(8)
F13A P10 F14 155.0(11)
F11A P10 F14 82.2(6)
F15 P10 F14 89.8(4)
F12 P10 F14 92.5(3)
F13 P10 F14 173.0(4)
F16A P10 F12A 91.8(10)
F13A P10 F12A 90.5(13)
F11A P10 F12A 155.3(10)
F15 P10 F12A 127.0(9)
F12 P10 F12A 33.3(7)
F13 P10 F12A 76.6(8)
F14 P10 F12A 104.2(8)
F16A P10 F16 47.4(8)
F13A P10 F16 83.3(12)
F11A P10 F16 144.7(7)
F15 P10 F16 172.9(3)
F12 P10 F16 89.6(3)
F13 P10 F16 87.8(3)
F14 P10 F16 86.7(3)
F12A P10 F16 60.0(8)
F16A P10 F11 74.6(7)
F13A P10 F11 67.1(11)
F11A P10 F11 60.7(6)
F15 P10 F11 87.9(3)
F12 P10 F11 175.1(3)
F13 P10 F11 85.9(2)
F14 P10 F11 89.4(3)
F12A P10 F11 141.8(9)
F16 P10 F11 86.0(2)
F16A P10 F14A 81.7(9)
F13A P10 F14A 158.0(13)
F11A P10 F14A 87.6(9)
F15 P10 F14A 73.1(7)
F12 P10 F14A 53.1(7)
F13 P10 F14A 139.7(7)
F14 P10 F14A 46.8(6)
F12A P10 F14A 80.3(9)
F16 P10 F14A 108.6(7)
F11 P10 F14A 130.6(8)
F16A P10 F15A 153.6(10)
F13A P10 F15A 86.8(12)
F11A P10 F15A 74.8(8)
F15 P10 F15A 47.7(6)
F12 P10 F15A 57.4(7)
F13 P10 F15A 71.9(6)
F14 P10 F15A 115.1(6)
F12A P10 F15A 80.9(9)
F16 P10 F15A 139.4(6)
F11 P10 F15A 125.6(7)
F14A P10 F15A 72.1(8)

loop_
_geom_bond_atom_site_label_1
_geom_bond_atom_site_label_2
_geom_bond_distance
Rh1 N112 2.102(2)
Rh1 N101 2.127(2)
Rh1 C210 2.155(2)
Rh1 C207 2.155(2)
Rh1 C211 2.167(2)
Rh1 C208 2.184(2)
Rh1 C209 2.186(2)
Rh1 Cl1 2.3773(7)
C214 C209 1.500(4)
C214 H21A 0.9600
C214 H21B 0.9600
C214 H21C 0.9600
N101 C102 1.344(4)
N101 C106 1.351(3)
C102 C103 1.388(4)
C102 H102 0.9300
C103 C104 1.373(5)
C103 H103 0.9300
C104 C105 1.380(4)
C104 C114 1.509(4)
C105 C106 1.386(3)
C105 H105 0.9300
C106 C107 1.463(4)
C107 N112 1.350(3)
C107 C108 1.390(4)
C108 C109 1.387(4)
C108 H108 0.9300
C109 C110 1.374(5)
C109 C113 1.512(4)
C110 C111 1.378(4)
C110 H110 0.9300
C111 N112 1.339(3)
C111 H111 0.9300
C113 H11A 0.9600
C113 H11B 0.9600
C113 H11C 0.9600
C114 H11D 0.9600
C114 H11E 0.9600
C114 H11F 0.9600
C201 C202 1.382(4)
C201 C206 1.383(4)
C201 H201 0.9300
C202 C203 1.375(5)
C202 H202 0.9300
C203 C204 1.373(5)
C203 H203 0.9300
C204 C205 1.382(4)
C204 H204 0.9300
C205 C206 1.394(4)
C205 H205 0.9300
C206 C207 1.482(3)
C207 C211 1.435(3)
C207 C208 1.446(3)
C208 C209 1.419(3)
C208 C215 1.498(4)
C209 C210 1.431(4)
C210 C211 1.435(4)
C210 C213 1.503(4)
C211 C212 1.495(4)
C212 H21D 0.9600
C212 H21E 0.9600
C212 H21F 0.9600
C213 H21G 0.9600
C213 H21H 0.9600
C213 H21I 0.9600
C215 H21J 0.9600
C215 H21K 0.9600
C215 H21L 0.9600
P10 F16A 1.384(13)
P10 F13A 1.495(16)
P10 F11A 1.512(13)
P10 F15 1.523(4)
P10 F12 1.539(4)
P10 F13 1.560(3)
P10 F14 1.571(4)
P10 F12A 1.614(15)
P10 F16 1.621(4)
P10 F11 1.633(3)
P10 F14A 1.716(14)
P10 F15A 1.764(13)
